data_7050757
loop_
_publ_author_name
'Masci, Bernardo'
'Nierlich, Martine'
'Thu\'ery, Pierre'

_publ_section_title
;
 Trigonal versus tetragonal or pentagonal coordination of the uranyl
 ion by hexahomotrioxacalix[3]arenes: solid state and solution
 investigations
;
_journal_issue 1
_journal_name_full 'New Journal of Chemistry'
_journal_page_first 120
_journal_paper_doi 10.1039/b108947c
_journal_volume 26
_journal_year 2002
_chemical_formula_sum 'C46 H71 N O9 U'
_chemical_formula_weight 1020.07
_space_group_IT_number 11
_symmetry_cell_setting monoclinic
_symmetry_space_group_name_Hall '-P 2yb'
_symmetry_space_group_name_H-M 'P 1 21/m 1'
_atom_sites_solution_hydrogens geom
_atom_sites_solution_primary direct
_atom_sites_solution_secondary difmap
_audit_creation_method SHELXL-97
_cell_angle_alpha 90.00
_cell_angle_beta 106.837(3)
_cell_angle_gamma 90.00
_cell_formula_units_Z 4
_cell_length_a 14.0317(7)
_cell_length_b 21.9727(14)
_cell_length_c 16.3246(7)
_cell_measurement_reflns_used 16508
_cell_measurement_temperature 100(2)
_cell_measurement_theta_max 25.68
_cell_measurement_theta_min 2.77
_cell_volume 4817.4(4)
_computing_cell_refinement 'DENZO-SMN (Otwinowski & Minor, 1997)'
_computing_data_collection 'Kappa-CCD software (Nonius B.V., 1998)'
_computing_data_reduction 'DENZO-SMN (Otwinowski & Minor, 1997)'
_computing_molecular_graphics 'SHELXTL (Sheldrick, 1999)'
_computing_publication_material 'SHELXTL (Sheldrick, 1999)'
_computing_structure_refinement 'SHELXL-97 (Sheldrick, 1997)'
_computing_structure_solution 'SHELXS-97 (Sheldrick, 1990)'
_diffrn_ambient_temperature 100(2)
_diffrn_detector_area_resol_mean 18
_diffrn_measured_fraction_theta_full 0.913
_diffrn_measured_fraction_theta_max 0.913
_diffrn_measurement_device_type 'Nonius Kappa-CCD'
_diffrn_measurement_method '\f scans'
_diffrn_radiation_monochromator graphite
_diffrn_radiation_source 'fine-focus sealed tube'
_diffrn_radiation_type MoK\a
_diffrn_radiation_wavelength 0.71073
_diffrn_reflns_av_R_equivalents 0.0521
_diffrn_reflns_av_sigmaI/netI 0.0711
_diffrn_reflns_limit_h_max 17
_diffrn_reflns_limit_h_min -17
_diffrn_reflns_limit_k_max 26
_diffrn_reflns_limit_k_min -26
_diffrn_reflns_limit_l_max 19
_diffrn_reflns_limit_l_min -19
_diffrn_reflns_number 16508
_diffrn_reflns_theta_full 25.68
_diffrn_reflns_theta_max 25.68
_diffrn_reflns_theta_min 2.77
_diffrn_standards_decay_% 0
_exptl_absorpt_coefficient_mu 3.420
_exptl_absorpt_correction_T_max 0.710
_exptl_absorpt_correction_T_min 0.355
_exptl_absorpt_correction_type empirical
_exptl_absorpt_process_details 'program DELABS from PLATON (Spek, 2000)'
_exptl_crystal_colour 'translucent intense orange'
_exptl_crystal_density_diffrn 1.406
_exptl_crystal_density_meas ?
_exptl_crystal_description parallelepipedic
_exptl_crystal_F_000 2072
_exptl_crystal_size_max 0.30
_exptl_crystal_size_mid 0.10
_exptl_crystal_size_min 0.10
_refine_diff_density_max 1.232
_refine_diff_density_min -1.703
_refine_diff_density_rms 0.128
_refine_ls_extinction_method none
_refine_ls_goodness_of_fit_ref 1.056
_refine_ls_hydrogen_treatment mixed
_refine_ls_matrix_type full
_refine_ls_number_parameters 555
_refine_ls_number_reflns 8591
_refine_ls_number_restraints 70
_refine_ls_restrained_S_all 1.075
_refine_ls_R_factor_all 0.0905
_refine_ls_R_factor_gt 0.0566
_refine_ls_shift/su_max 0.001
_refine_ls_shift/su_mean 0.000
_refine_ls_structure_factor_coef Fsqd
_refine_ls_weighting_details 'calc w=1/[\s^2^(Fo^2^)+(0.0697P)^2^+13.5004P] where P=(Fo^2^+2Fc^2^)/3'
_refine_ls_weighting_scheme calc
_refine_ls_wR_factor_gt 0.1360
_refine_ls_wR_factor_ref 0.1541
_reflns_number_gt 5895
_reflns_number_total 8591
_reflns_threshold_expression >2sigma(I)
_cod_data_source_file b108947c.txt
_cod_data_source_block 4
_cod_original_sg_symbol_H-M P2~1~/m
_cod_database_code 7050757

loop_
_symmetry_equiv_pos_as_xyz
'x, y, z'
'-x, y+1/2, -z'
'-x, -y, -z'
'x, -y-1/2, z'

loop_
_atom_site_label
_atom_site_type_symbol
_atom_site_fract_x
_atom_site_fract_y
_atom_site_fract_z
_atom_site_U_iso_or_equiv
_atom_site_adp_type
_atom_site_occupancy
_atom_site_symmetry_multiplicity
_atom_site_calc_flag
_atom_site_refinement_flags
_atom_site_disorder_assembly
_atom_site_disorder_group
U1 U -0.17329(3) 0.2500 0.74291(3) 0.03928(15) Uani 1 2 d S . .
O1A O -0.0126(5) 0.2500 0.7417(4) 0.0326(16) Uani 1 2 d S . .
O2A O -0.0304(4) 0.3636(2) 0.8417(4) 0.0427(13) Uani 1 1 d . . .
O3A O -0.2365(4) 0.3440(3) 0.7300(4) 0.0526(15) Uani 1 1 d . . .
O4A O -0.3455(5) 0.2500 0.7831(5) 0.046(2) Uani 1 2 d S . .
O5A O -0.2048(7) 0.2500 0.6287(6) 0.066(3) Uani 1 2 d S . .
O6A O -0.1368(5) 0.2500 0.8564(5) 0.0347(16) Uani 1 2 d S . .
C1A C 0.0704(8) 0.2500 0.8093(6) 0.032(2) Uani 1 2 d S . .
C2A C 0.1134(5) 0.3063(3) 0.8440(5) 0.0329(16) Uani 1 1 d . . .
C3A C 0.2043(5) 0.3037(4) 0.9068(5) 0.0370(18) Uani 1 1 d . . .
H3E H 0.2347 0.3402 0.9287 0.044 Uiso 1 1 calc R . .
C4A C 0.2525(6) 0.2500 0.9391(6) 0.034(2) Uani 1 2 d SD . .
C5A C 0.3564(8) 0.2500 1.0034(7) 0.045(3) Uani 1 2 d SD . .
C6A C 0.4252(10) 0.2914(8) 0.9682(12) 0.147(7) Uiso 1 1 d D . .
C7A C 0.3985(13) 0.3104(6) 1.0331(14) 0.163(8) Uiso 1 1 d D . .
C8A C 0.3540(13) 0.2881(8) 1.0824(8) 0.141(7) Uiso 1 1 d D . .
C9A C 0.0589(5) 0.3638(4) 0.8158(5) 0.0393(18) Uani 1 1 d . . .
H9E H 0.1002 0.3982 0.8412 0.047 Uiso 1 1 calc R . .
H9F H 0.0423 0.3674 0.7540 0.047 Uiso 1 1 calc R . .
C10A C -0.0846(6) 0.4205(4) 0.8260(6) 0.047(2) Uani 1 1 d . . .
H10E H -0.0989 0.4319 0.7663 0.057 Uiso 1 1 calc R . .
H10F H -0.0458 0.4526 0.8610 0.057 Uiso 1 1 calc R . .
C11A C -0.1799(6) 0.4104(4) 0.8489(7) 0.051(2) Uani 1 1 d . . .
C12A C -0.2505(6) 0.3705(4) 0.7993(6) 0.043(2) Uani 1 1 d . . .
C13A C -0.3352(6) 0.3551(4) 0.8252(6) 0.044(2) Uani 1 1 d . . .
C14A C -0.3497(6) 0.3826(4) 0.8961(6) 0.045(2) Uani 1 1 d . . .
H14A H -0.4065 0.3727 0.9118 0.053 Uiso 1 1 calc R . .
C15A C -0.2833(6) 0.4247(4) 0.9456(6) 0.045(2) Uani 1 1 d . . .
C16A C -0.1972(6) 0.4371(4) 0.9210(6) 0.050(2) Uani 1 1 d . . .
H16A H -0.1502 0.4640 0.9538 0.061 Uiso 1 1 calc R . .
C17A C -0.3015(6) 0.4572(4) 1.0224(7) 0.054(2) Uani 1 1 d . . .
C18A C -0.2122(9) 0.4485(6) 1.1017(8) 0.087(4) Uani 1 1 d . . .
H18A H -0.2243 0.4691 1.1495 0.131 Uiso 1 1 calc R . .
H18C H -0.1536 0.4650 1.0909 0.131 Uiso 1 1 calc R . .
H18D H -0.2026 0.4058 1.1143 0.131 Uiso 1 1 calc R . .
C19A C -0.3197(9) 0.5252(4) 1.0030(8) 0.071(3) Uani 1 1 d . . .
H19A H -0.3665 0.5301 0.9474 0.107 Uiso 1 1 calc R . .
H19C H -0.2581 0.5446 1.0041 0.107 Uiso 1 1 calc R . .
H19G H -0.3460 0.5434 1.0454 0.107 Uiso 1 1 calc R . .
C20A C -0.3910(8) 0.4322(5) 1.0452(7) 0.066(3) Uani 1 1 d . . .
H20A H -0.4499 0.4390 0.9985 0.099 Uiso 1 1 calc R . .
H20C H -0.3975 0.4525 1.0954 0.099 Uiso 1 1 calc R . .
H20G H -0.3824 0.3894 1.0562 0.099 Uiso 1 1 calc R . .
C21A C -0.4032(6) 0.3052(4) 0.7751(6) 0.048(2) Uani 1 1 d . . .
H21A H -0.4592 0.2991 0.7978 0.057 Uiso 1 1 calc R . .
H21C H -0.4287 0.3167 0.7153 0.057 Uiso 1 1 calc R . .
U2 U 0.18191(3) 0.2500 0.32978(3) 0.05091(17) Uani 1 2 d S . .
O1B O 0.0207(6) 0.2500 0.2508(4) 0.0403(18) Uani 1 2 d S . .
O2B O 0.0372(5) 0.3646(3) 0.3620(4) 0.0553(16) Uani 1 1 d . . .
O3B O 0.2399(5) 0.3444(4) 0.3464(4) 0.072(2) Uani 1 1 d . . .
O4B O 0.3535(7) 0.2500 0.4509(6) 0.064(3) Uani 1 2 d S . .
O5B O 0.2112(7) 0.2500 0.2313(6) 0.082(4) Uani 1 2 d S . .
O6B O 0.1465(5) 0.2500 0.4249(5) 0.0377(17) Uani 1 2 d S . .
C1B C -0.0609(9) 0.2500 0.2783(7) 0.040(3) Uani 1 2 d S . .
C2B C -0.1055(6) 0.3045(4) 0.2920(5) 0.0409(19) Uani 1 1 d . . .
C3B C -0.1945(6) 0.3037(4) 0.3102(5) 0.047(2) Uani 1 1 d . . .
H3F H -0.2230 0.3406 0.3184 0.056 Uiso 1 1 calc R . .
C4B C -0.2445(8) 0.2500 0.3168(7) 0.048(3) Uani 1 2 d SD . .
C5B C -0.3496(12) 0.2500 0.3329(8) 0.089(6) Uani 1 2 d SD . .
C6B C -0.4103(11) 0.3037(8) 0.2852(14) 0.156(7) Uani 1 1 d DU . .
C7B C -0.3413(19) 0.2880(14) 0.4140(15) 0.120(11) Uani 0.50 1 d PDU . .
C9B C -0.0511(7) 0.3642(4) 0.2903(6) 0.051(2) Uani 1 1 d . . .
H9G H -0.0336 0.3677 0.2373 0.062 Uiso 1 1 calc R . .
H9H H -0.0936 0.3982 0.2942 0.062 Uiso 1 1 calc R . .
C10B C 0.0911(8) 0.4204(4) 0.3725(7) 0.076(4) Uani 1 1 d . . .
H10C H 0.0528 0.4526 0.3885 0.091 Uiso 1 1 calc R . .
H10D H 0.1041 0.4318 0.3193 0.091 Uiso 1 1 calc R . .
C11B C 0.1886(9) 0.4112(5) 0.4423(7) 0.070(3) Uani 1 1 d . . .
C12B C 0.2570(8) 0.3712(5) 0.4266(6) 0.062(3) Uani 1 1 d . . .
C13B C 0.3427(7) 0.3548(5) 0.4890(6) 0.058(3) Uani 1 1 d . . .
C14B C 0.3628(7) 0.3836(5) 0.5686(7) 0.065(3) Uani 1 1 d . . .
H14B H 0.4212 0.3742 0.6110 0.078 Uiso 1 1 calc R . .
C15B C 0.2975(8) 0.4258(4) 0.5859(7) 0.066(3) Uani 1 1 d . . .
C16B C 0.2122(9) 0.4380(5) 0.5207(8) 0.077(4) Uani 1 1 d . . .
H16B H 0.1679 0.4664 0.5309 0.093 Uiso 1 1 calc R . .
C17B C 0.3190(9) 0.4585(5) 0.6743(8) 0.083(4) Uani 1 1 d . . .
C18B C 0.2281(14) 0.4396(9) 0.7162(12) 0.143(7) Uani 1 1 d . . .
H18B H 0.2186 0.4718 0.7529 0.215 Uiso 1 1 calc R . .
H18E H 0.2456 0.4028 0.7488 0.215 Uiso 1 1 calc R . .
H18F H 0.1675 0.4334 0.6710 0.215 Uiso 1 1 calc R . .
C19B C 0.3060(12) 0.5230(7) 0.6681(10) 0.118(5) Uani 1 1 d U . .
H19D H 0.3120 0.5395 0.7238 0.177 Uiso 1 1 calc R . .
H19E H 0.2413 0.5322 0.6304 0.177 Uiso 1 1 calc R . .
H19F H 0.3561 0.5405 0.6458 0.177 Uiso 1 1 calc R . .
C20B C 0.4074(11) 0.4328(7) 0.7391(9) 0.106(5) Uani 1 1 d U . .
H20D H 0.4656 0.4386 0.7202 0.158 Uiso 1 1 calc R . .
H20E H 0.3974 0.3901 0.7460 0.158 Uiso 1 1 calc R . .
H20F H 0.4163 0.4532 0.7928 0.158 Uiso 1 1 calc R . .
C21B C 0.4114(8) 0.3060(6) 0.4724(7) 0.076(3) Uani 1 1 d . . .
H21B H 0.4368 0.3180 0.4255 0.091 Uiso 1 1 calc R . .
H21E H 0.4674 0.2999 0.5230 0.091 Uiso 1 1 calc R . .
N1 N 0.0358(6) 0.2500 0.5881(6) 0.036(2) Uani 1 2 d S . .
H1 H 0.0164 0.2500 0.6499 0.043 Uiso 1 2 d SR . .
C1 C -0.0069(13) 0.3024(7) 0.5388(8) 0.113(5) Uani 1 1 d U . .
H1A H 0.0467 0.3189 0.5192 0.136 Uiso 1 1 calc R . .
H1B H -0.0546 0.2858 0.4883 0.136 Uiso 1 1 calc R . .
C2 C -0.0507(10) 0.3495(5) 0.5579(8) 0.075(3) Uani 1 1 d U . .
H2A H -0.0019 0.3647 0.6088 0.090 Uiso 1 1 calc R . .
H2B H -0.1026 0.3315 0.5786 0.090 Uiso 1 1 calc R . .
C3 C -0.0952(13) 0.4022(7) 0.5190(9) 0.112(5) Uani 1 1 d U . .
H3A H -0.0591 0.4368 0.5482 0.168 Uiso 1 1 calc R . .
H3B H -0.1627 0.4039 0.5213 0.168 Uiso 1 1 calc R . .
H3C H -0.0945 0.4026 0.4603 0.168 Uiso 1 1 calc R . .
C4 C 0.1426(12) 0.2722(7) 0.6141(10) 0.040(4) Uani 0.50 1 d P . .
C5 C 0.2217(13) 0.2744(8) 0.6608(14) 0.055(5) Uani 0.50 1 d P . .
C6 C 0.3186(10) 0.2500 0.7030(11) 0.065(4) Uani 1 2 d S . .
N2 N -0.0279(6) 0.2500 0.0716(5) 0.0319(19) Uani 1 2 d S . .
H2 H -0.0058 0.2500 0.1234 0.038 Uiso 1 2 d SR . .
C7 C 0.0149(12) 0.3029(7) 0.0447(9) 0.109(5) Uani 1 1 d U . .
H7C H 0.0565 0.2863 0.0120 0.131 Uiso 1 1 calc R . .
H7D H -0.0409 0.3217 0.0029 0.131 Uiso 1 1 calc R . .
C8 C 0.0659(10) 0.3488(5) 0.0848(7) 0.084(4) Uani 1 1 d U . .
H8A H 0.1247 0.3292 0.1217 0.100 Uiso 1 1 calc R . .
H8B H 0.0276 0.3612 0.1229 0.100 Uiso 1 1 calc R . .
C9 C 0.1018(10) 0.4015(6) 0.0666(8) 0.088(4) Uani 1 1 d U . .
H9A H 0.0762 0.4095 0.0064 0.132 Uiso 1 1 calc R . .
H9B H 0.1732 0.3995 0.0823 0.132 Uiso 1 1 calc R . .
H9C H 0.0820 0.4336 0.0981 0.132 Uiso 1 1 calc R . .
C10 C -0.1348(11) 0.2719(7) 0.0464(10) 0.037(4) Uani 0.50 1 d P . .
C11 C -0.2058(13) 0.2751(7) 0.0594(10) 0.041(4) Uani 0.50 1 d P . .
C12 C -0.3066(10) 0.2500 0.0552(9) 0.060(4) Uani 1 2 d S . .
O1 O -0.3834 0.3793 0.5784 0.100 Uiso 0.50 1 d P . .
O2 O -0.2781 0.4374 0.6057 0.100 Uiso 0.50 1 d P . .
C13 C -0.3788 0.4424 0.5697 0.100 Uiso 1 1 d . . .

loop_
_atom_site_aniso_label
_atom_site_aniso_U_11
_atom_site_aniso_U_22
_atom_site_aniso_U_33
_atom_site_aniso_U_23
_atom_site_aniso_U_13
_atom_site_aniso_U_12
U1 0.0299(2) 0.0576(3) 0.0284(2) 0.000 0.00534(18) 0.000
O1A 0.033(4) 0.039(4) 0.026(4) 0.000 0.010(3) 0.000
O2A 0.042(3) 0.031(3) 0.064(4) 0.008(3) 0.030(3) 0.006(2)
O3A 0.045(3) 0.066(4) 0.044(3) 0.018(3) 0.009(3) 0.006(3)
O4A 0.025(4) 0.050(5) 0.057(5) 0.000 0.005(4) 0.000
O5A 0.047(5) 0.104(8) 0.043(5) 0.000 0.005(4) 0.000
O6A 0.037(4) 0.031(4) 0.040(4) 0.000 0.017(3) 0.000
C1A 0.032(5) 0.038(6) 0.028(5) 0.000 0.011(5) 0.000
C2A 0.032(4) 0.038(4) 0.033(4) 0.002(3) 0.018(3) -0.001(3)
C3A 0.024(3) 0.046(5) 0.042(4) -0.004(4) 0.011(3) -0.004(3)
C4A 0.026(5) 0.038(6) 0.039(6) 0.000 0.011(5) 0.000
C5A 0.025(5) 0.067(9) 0.042(7) 0.000 0.009(5) 0.000
C9A 0.034(4) 0.035(5) 0.050(5) 0.005(4) 0.013(4) -0.003(3)
C10A 0.044(5) 0.030(5) 0.074(6) 0.014(4) 0.027(4) 0.009(4)
C11A 0.041(4) 0.036(5) 0.080(7) 0.017(4) 0.026(5) 0.004(4)
C12A 0.033(4) 0.042(5) 0.052(5) 0.014(4) 0.009(4) 0.008(4)
C13A 0.032(4) 0.041(5) 0.053(5) 0.015(4) 0.006(4) 0.010(3)
C14A 0.031(4) 0.041(5) 0.066(6) 0.010(4) 0.021(4) 0.007(3)
C15A 0.031(4) 0.036(5) 0.069(6) 0.006(4) 0.016(4) 0.011(3)
C16A 0.041(4) 0.032(5) 0.082(7) 0.003(4) 0.023(5) 0.006(4)
C17A 0.041(5) 0.037(5) 0.086(7) -0.002(5) 0.021(5) 0.004(4)
C18A 0.069(7) 0.105(10) 0.085(8) -0.021(7) 0.019(7) 0.029(7)
C19A 0.085(8) 0.037(5) 0.106(9) -0.009(5) 0.048(7) -0.001(5)
C20A 0.072(7) 0.050(6) 0.091(8) -0.008(5) 0.047(6) -0.005(5)
C21A 0.030(4) 0.049(5) 0.058(6) 0.009(4) 0.003(4) 0.007(4)
U2 0.0406(3) 0.0807(4) 0.0372(3) 0.000 0.0205(2) 0.000
O1B 0.040(4) 0.057(5) 0.030(4) 0.000 0.020(3) 0.000
O2B 0.058(4) 0.041(4) 0.056(4) 0.004(3) -0.001(3) -0.007(3)
O3B 0.075(5) 0.097(6) 0.049(4) 0.018(4) 0.024(4) -0.028(4)
O4B 0.043(5) 0.100(8) 0.055(6) 0.000 0.025(5) 0.000
O5B 0.050(6) 0.155(12) 0.047(6) 0.000 0.024(5) 0.000
O6B 0.041(4) 0.035(4) 0.042(4) 0.000 0.019(4) 0.000
C1B 0.052(7) 0.040(7) 0.031(6) 0.000 0.015(5) 0.000
C2B 0.050(5) 0.044(5) 0.029(4) -0.002(3) 0.011(4) 0.001(4)
C3B 0.041(4) 0.064(6) 0.033(4) -0.002(4) 0.006(4) 0.008(4)
C4B 0.050(7) 0.069(9) 0.025(6) 0.000 0.011(5) 0.000
C5B 0.060(9) 0.18(2) 0.034(8) 0.000 0.015(8) 0.000
C6B 0.125(10) 0.156(11) 0.188(11) 0.013(9) 0.048(8) 0.019(8)
C7B 0.114(13) 0.139(14) 0.116(13) -0.015(9) 0.047(10) 0.005(9)
C9B 0.056(5) 0.043(5) 0.045(5) 0.001(4) -0.003(4) 0.007(4)
C10B 0.082(7) 0.039(6) 0.076(7) 0.019(5) -0.023(6) -0.018(5)
C11B 0.079(7) 0.040(6) 0.076(7) 0.015(5) -0.003(6) -0.014(5)
C12B 0.060(6) 0.071(7) 0.049(5) 0.011(5) 0.009(5) -0.033(6)
C13B 0.041(5) 0.076(7) 0.061(6) 0.013(5) 0.023(5) -0.010(5)
C14B 0.051(5) 0.060(7) 0.074(7) 0.017(5) 0.004(5) -0.022(5)
C15B 0.062(6) 0.041(6) 0.077(7) 0.004(5) -0.008(6) -0.005(5)
C16B 0.073(7) 0.037(6) 0.097(9) 0.001(5) -0.016(7) -0.003(5)
C17B 0.091(8) 0.042(6) 0.081(8) -0.014(5) -0.029(7) 0.008(5)
C18B 0.133(14) 0.147(17) 0.148(16) -0.070(13) 0.038(13) -0.028(13)
C19B 0.134(9) 0.085(8) 0.114(9) -0.001(7) 0.001(7) 0.009(7)
C20B 0.117(8) 0.093(8) 0.092(7) 0.000(6) 0.007(7) 0.030(7)
C21B 0.056(6) 0.116(10) 0.058(6) -0.004(6) 0.022(5) -0.032(6)
N1 0.033(5) 0.039(5) 0.038(5) 0.000 0.015(4) 0.000
C1 0.153(9) 0.121(9) 0.077(7) 0.039(6) 0.052(7) 0.058(7)
C2 0.092(7) 0.068(6) 0.080(6) 0.014(5) 0.046(5) 0.019(5)
C3 0.149(9) 0.102(8) 0.091(7) 0.009(6) 0.045(7) 0.046(7)
C4 0.042(9) 0.049(11) 0.028(8) -0.005(6) 0.007(8) -0.016(6)
C5 0.033(9) 0.057(12) 0.080(14) 0.009(9) 0.023(10) 0.007(7)
C6 0.041(7) 0.066(10) 0.083(11) 0.000 0.012(7) 0.000
N2 0.040(5) 0.028(5) 0.027(4) 0.000 0.009(4) 0.000
C7 0.125(6) 0.104(6) 0.096(6) 0.004(4) 0.030(5) -0.029(5)
C8 0.110(7) 0.068(6) 0.063(6) -0.003(5) 0.010(6) -0.036(6)
C9 0.113(8) 0.081(7) 0.076(6) -0.004(5) 0.036(6) -0.038(6)
C10 0.028(7) 0.046(11) 0.044(9) 0.009(6) 0.018(7) 0.013(6)
C11 0.043(9) 0.038(9) 0.033(9) 0.001(6) -0.004(8) -0.008(7)
C12 0.041(7) 0.083(11) 0.062(9) 0.000 0.024(7) 0.000

loop_
_atom_type_symbol
_atom_type_description
_atom_type_scat_dispersion_real
_atom_type_scat_dispersion_imag
_atom_type_scat_source
C C 0.0033 0.0016 'International Tables Vol C Tables 4.2.6.8 and 6.1.1.4'
H H 0.0000 0.0000 'International Tables Vol C Tables 4.2.6.8 and 6.1.1.4'
N N 0.0061 0.0033 'International Tables Vol C Tables 4.2.6.8 and 6.1.1.4'
O O 0.0106 0.0060 'International Tables Vol C Tables 4.2.6.8 and 6.1.1.4'
U U -9.6767 9.6646 'International Tables Vol C Tables 4.2.6.8 and 6.1.1.4'

loop_
_geom_angle_atom_site_label_1
_geom_angle_atom_site_label_2
_geom_angle_atom_site_label_3
_geom_angle
_geom_angle_site_symmetry_1
_geom_angle_site_symmetry_3
_geom_angle_publ_flag
O6A U1 O5A 177.6(4) . . ?
O6A U1 O3A 94.91(18) . 4_565 ?
O5A U1 O3A 85.97(19) . 4_565 ?
O6A U1 O3A 94.91(18) . . ?
O5A U1 O3A 85.97(19) . . ?
O3A U1 O3A 135.3(3) 4_565 . ?
O6A U1 O1A 91.3(3) . . ?
O5A U1 O1A 86.4(3) . . ?
O3A U1 O1A 111.64(16) 4_565 . ?
O3A U1 O1A 111.64(16) . . ?
O6A U1 O4A 75.7(3) . . ?
O5A U1 O4A 106.7(3) . . ?
O3A U1 O4A 70.25(16) 4_565 . ?
O3A U1 O4A 70.25(16) . . ?
O1A U1 O4A 166.9(2) . . ?
O6A U1 O2A 62.62(15) . . ?
O5A U1 O2A 116.11(19) . . ?
O3A U1 O2A 155.54(18) 4_565 . ?
O3A U1 O2A 61.12(18) . . ?
O1A U1 O2A 62.61(13) . . ?
O4A U1 O2A 109.99(14) . . ?
O6A U1 O2B 138.6(2) . . ?
O5A U1 O2B 39.4(3) . . ?
O3A U1 O2B 116.23(16) 4_565 . ?
O3A U1 O2B 82.04(16) . . ?
O1A U1 O2B 53.22(16) . . ?
O4A U1 O2B 138.58(16) . . ?
O2A U1 O2B 80.48(10) . . ?
C9A O2A C10A 113.8(6) . . ?
C21A O4A C21A 114.4(8) 4_565 . ?
O1A C1A C2A 119.4(5) . . ?
O1A C1A C2A 119.4(5) . 4_565 ?
C2A C1A C2A 121.1(10) . 4_565 ?
C3A C2A C1A 116.9(7) . . ?
C3A C2A C9A 123.2(7) . . ?
C1A C2A C9A 119.8(7) . . ?
C2A C3A C4A 124.0(7) . . ?
C3A C4A C3A 116.7(9) 4_565 . ?
C3A C4A C5A 121.6(4) 4_565 . ?
C3A C4A C5A 121.6(4) . . ?
C7A C5A C7A 128.0(17) . 4_565 ?
C7A C5A C4A 115.9(8) . . ?
C7A C5A C4A 115.9(8) 4_565 . ?
C7A C5A C8A 108.4(15) . 4_565 ?
C4A C5A C8A 109.0(8) . 4_565 ?
C7A C5A C8A 108.4(15) 4_565 . ?
C4A C5A C8A 109.0(8) . . ?
C7A C5A C6A 114.5(14) . 4_565 ?
C4A C5A C6A 108.5(8) . 4_565 ?
C8A C5A C6A 142.3(12) . 4_565 ?
C7A C5A C6A 114.5(14) 4_565 . ?
C4A C5A C6A 108.5(8) . . ?
C8A C5A C6A 142.3(12) 4_565 . ?
C7A C6A C6A 108.9(11) . 4_565 ?
C8A C7A C6A 135.9(12) . . ?
C7A C8A C8A 113.0(11) . 4_565 ?
O2A C9A C2A 108.8(6) . . ?
O2A C10A C11A 106.7(6) . . ?
C12A C11A C16A 119.1(8) . . ?
C12A C11A C10A 118.7(9) . . ?
C16A C11A C10A 122.1(9) . . ?
O3A C12A C11A 120.8(8) . . ?
O3A C12A C13A 119.5(8) . . ?
C11A C12A C13A 119.6(8) . . ?
C14A C13A C12A 119.3(8) . . ?
C14A C13A C21A 123.1(8) . . ?
C12A C13A C21A 117.4(8) . . ?
C13A C14A C15A 122.9(8) . . ?
C14A C15A C16A 116.7(8) . . ?
C14A C15A C17A 122.9(8) . . ?
C16A C15A C17A 120.4(8) . . ?
C11A C16A C15A 122.1(9) . . ?
C20A C17A C15A 112.4(8) . . ?
C20A C17A C18A 106.4(9) . . ?
C15A C17A C18A 110.2(7) . . ?
C20A C17A C19A 107.7(8) . . ?
C15A C17A C19A 110.0(9) . . ?
C18A C17A C19A 110.1(9) . . ?
O4A C21A C13A 107.9(6) . . ?
O6B U2 O5B 177.2(4) . . ?
O6B U2 O3B 94.57(19) . . ?
O5B U2 O3B 86.4(2) . . ?
O6B U2 O3B 94.57(19) . 4_565 ?
O5B U2 O3B 86.4(2) . 4_565 ?
O3B U2 O3B 138.8(4) . 4_565 ?
O6B U2 O1B 90.7(3) . . ?
O5B U2 O1B 86.5(4) . . ?
O3B U2 O1B 110.0(2) . . ?
O3B U2 O1B 110.0(2) 4_565 . ?
O6B U2 O4B 76.6(3) . . ?
O5B U2 O4B 106.2(4) . . ?
O3B U2 O4B 71.64(19) . . ?
O3B U2 O4B 71.64(19) 4_565 . ?
O1B U2 O4B 167.3(3) . . ?
C10B O2B C9B 114.0(7) . . ?
C21B O4B C21B 114.8(12) . 4_565 ?
O1B C1B C2B 121.1(5) . 4_565 ?
O1B C1B C2B 121.1(5) . . ?
C2B C1B C2B 117.8(11) 4_565 . ?
C3B C2B C1B 120.2(9) . . ?
C3B C2B C9B 120.7(8) . . ?
C1B C2B C9B 119.1(8) . . ?
C2B C3B C4B 122.8(9) . . ?
C3B C4B C3B 115.8(10) . 4_565 ?
C3B C4B C5B 122.1(5) . . ?
C3B C4B C5B 122.1(5) 4_565 . ?
C6B C5B C6B 100.9(19) . 4_565 ?
C6B C5B C7B 138.4(18) . 4_565 ?
C6B C5B C7B 85.0(16) 4_565 4_565 ?
C6B C5B C7B 85.0(16) . . ?
C6B C5B C7B 138.4(18) 4_565 . ?
C7B C5B C7B 66(3) 4_565 . ?
C6B C5B C4B 109.0(9) . . ?
C6B C5B C4B 109.0(9) 4_565 . ?
C7B C5B C4B 107.6(11) 4_565 . ?
C7B C5B C4B 107.6(11) . . ?
C5B C7B C7B 57.2(13) . 4_565 ?
O2B C9B C2B 108.1(7) . . ?
O2B C10B C11B 107.9(7) . . ?
C16B C11B C12B 117.3(10) . . ?
C16B C11B C10B 124.7(12) . . ?
C12B C11B C10B 117.9(11) . . ?
C11B C12B C13B 122.2(10) . . ?
C11B C12B O3B 120.4(9) . . ?
C13B C12B O3B 117.4(11) . . ?
C12B C13B C14B 117.8(10) . . ?
C12B C13B C21B 121.0(10) . . ?
C14B C13B C21B 121.2(9) . . ?
C15B C14B C13B 121.6(9) . . ?
C16B C15B C14B 116.6(11) . . ?
C16B C15B C17B 121.2(11) . . ?
C14B C15B C17B 122.2(9) . . ?
C11B C16B C15B 124.3(12) . . ?
C19B C17B C20B 119.3(11) . . ?
C19B C17B C15B 113.8(11) . . ?
C20B C17B C15B 112.4(10) . . ?
C19B C17B C18B 100.3(13) . . ?
C20B C17B C18B 101.2(12) . . ?
C15B C17B C18B 107.4(9) . . ?
O4B C21B C13B 107.5(8) . . ?
C1 N1 C1 106.9(16) . 4_565 ?
C1 N1 C4 96.8(10) . . ?
C1 N1 C4 129.4(11) 4_565 . ?
C1 N1 C4 129.5(11) . 4_565 ?
C1 N1 C4 96.8(10) 4_565 4_565 ?
C2 C1 N1 131.4(11) . . ?
C1 C2 C3 138.3(12) . . ?
C4 C4 C5 92.4(12) 4_565 . ?
C4 C4 N1 71.2(6) 4_565 . ?
C5 C4 N1 152.3(16) . . ?
N1 C4 C5 116.0(11) . 4_565 ?
C6 C5 C4 115.8(13) . 4_565 ?
C7 N2 C7 108.2(15) . 4_565 ?
C7 N2 C10 130.1(10) . 4_565 ?
C7 N2 C10 97.4(9) 4_565 4_565 ?
C7 N2 C10 97.4(9) . . ?
C7 N2 C10 130.1(10) 4_565 . ?
C8 C7 N2 133.9(13) . . ?
C7 C8 C9 138.8(13) . . ?
C10 C10 C11 93.8(12) 4_565 . ?
C11 C10 N2 113.0(11) 4_565 . ?
C10 C11 C11 86.2(12) . 4_565 ?
C10 C11 C12 113.5(11) 4_565 . ?
C13 O1 O3A 108.51(14) . . ?
C13 O2 O3A 109.84(12) . . ?

loop_
_geom_bond_atom_site_label_1
_geom_bond_atom_site_label_2
_geom_bond_distance
_geom_bond_site_symmetry_2
_geom_bond_publ_flag
U1 O6A 1.773(7) . ?
U1 O5A 1.788(9) . ?
U1 O3A 2.233(6) 4_565 ?
U1 O3A 2.233(6) . ?
U1 O1A 2.261(7) . ?
U1 O4A 2.681(8) . ?
U1 O2A 3.313(6) . ?
U1 O2B 8.024(7) . ?
O1A C1A 1.353(12) . ?
O2A C9A 1.435(9) . ?
O2A C10A 1.447(9) . ?
O3A C12A 1.337(10) . ?
O3A O2 2.826(6) . ?
O3A O1 2.832(5) . ?
O4A C21A 1.443(9) 4_565 ?
O4A C21A 1.443(9) . ?
C1A C2A 1.421(9) . ?
C1A C2A 1.421(9) 4_565 ?
C2A C3A 1.386(10) . ?
C2A C9A 1.479(11) . ?
C3A C4A 1.386(9) . ?
C4A C3A 1.386(9) 4_565 ?
C4A C5A 1.529(12) . ?
C5A C7A 1.477(9) . ?
C5A C7A 1.477(9) 4_565 ?
C5A C8A 1.547(9) 4_565 ?
C5A C8A 1.547(9) . ?
C5A C6A 1.553(19) 4_565 ?
C5A C6A 1.553(19) . ?
C6A C7A 1.29(3) . ?
C7A C8A 1.25(3) . ?
C8A C8A 1.68(4) 4_565 ?
C10A C11A 1.505(11) . ?
C11A C12A 1.394(12) . ?
C11A C16A 1.398(13) . ?
C12A C13A 1.413(11) . ?
C13A C14A 1.373(12) . ?
C13A C21A 1.525(12) . ?
C14A C15A 1.393(12) . ?
C15A C16A 1.406(12) . ?
C15A C17A 1.527(13) . ?
C17A C20A 1.512(13) . ?
C17A C18A 1.531(15) . ?
C17A C19A 1.533(13) . ?
U2 O6B 1.763(7) . ?
U2 O5B 1.770(9) . ?
U2 O3B 2.216(8) . ?
U2 O3B 2.216(8) 4_565 ?
U2 O1B 2.256(7) . ?
U2 O4B 2.636(9) . ?
O1B C1B 1.347(13) . ?
O2B C10B 1.425(11) . ?
O2B C9B 1.437(10) . ?
O3B C12B 1.392(12) . ?
O4B C21B 1.460(12) . ?
O4B C21B 1.460(12) 4_565 ?
C1B C2B 1.399(10) 4_565 ?
C1B C2B 1.399(10) . ?
C2B C3B 1.365(12) . ?
C2B C9B 1.521(12) . ?
C3B C4B 1.394(11) . ?
C4B C3B 1.394(11) 4_565 ?
C4B C5B 1.570(18) . ?
C5B C6B 1.53(2) . ?
C5B C6B 1.53(2) 4_565 ?
C5B C7B 1.541(10) 4_565 ?
C5B C7B 1.541(10) . ?
C7B C7B 1.67(6) 4_565 ?
C10B C11B 1.519(14) . ?
C11B C16B 1.358(16) . ?
C11B C12B 1.380(16) . ?
C12B C13B 1.380(14) . ?
C13B C14B 1.397(15) . ?
C13B C21B 1.519(16) . ?
C14B C15B 1.390(15) . ?
C15B C16B 1.379(14) . ?
C15B C17B 1.560(15) . ?
C17B C19B 1.429(18) . ?
C17B C20B 1.488(15) . ?
C17B C18B 1.67(2) . ?
N1 C1 1.432(14) . ?
N1 C1 1.432(14) 4_565 ?
N1 C4 1.514(17) . ?
N1 C4 1.514(17) 4_565 ?
C1 C2 1.287(16) . ?
C2 C3 1.381(16) . ?
C4 C4 0.97(3) 4_565 ?
C4 C5 1.15(2) . ?
C4 C5 1.54(2) 4_565 ?
C5 C5 1.07(4) 4_565 ?
C5 C6 1.44(2) . ?
C5 C4 1.54(2) 4_565 ?
C6 C5 1.44(2) 4_565 ?
N2 C7 1.434(15) . ?
N2 C7 1.434(15) 4_565 ?
N2 C10 1.514(16) 4_565 ?
N2 C10 1.514(16) . ?
C7 C8 1.299(16) . ?
C8 C9 1.331(15) . ?
C10 C10 0.96(3) 4_565 ?
C10 C11 1.08(2) . ?
C10 C11 1.49(2) 4_565 ?
C11 C11 1.10(3) 4_565 ?
C11 C10 1.49(2) 4_565 ?
C11 C12 1.50(2) . ?
C12 C11 1.50(2) 4_565 ?
O1 C13 1.3964 . ?
O2 C13 1.3685 . ?

loop_
_geom_hbond_atom_site_label_D
_geom_hbond_atom_site_label_H
_geom_hbond_atom_site_label_A
_geom_hbond_distance_DH
_geom_hbond_distance_HA
_geom_hbond_distance_DA
_geom_hbond_angle_DHA
_geom_hbond_site_symmetry_A
N1 H1 O1A 1.12 1.66 2.782(11) 179.9 .
N2 H2 O1B 0.81 2.00 2.804(11) 168.8 .
